data_1525969
loop_
_publ_author_name
'El Koumiri, M.'
'Oishi, S.'
'Elouadi, B.'
'Sato, S.'
'El Ammari, L.'

_publ_section_title
;
 The crystal structure of the lacunar apatite Na Pb4 (P O4)3
;
_journal_name_full 'Materials Research Bulletin'
_journal_page_first 503
_journal_page_last 513
_journal_volume 35
_journal_year 2000
_chemical_formula_sum 'Na O12 P3 Pb4'
_chemical_name_systematic 'Na Pb4 (P O4)3'
_space_group_IT_number 176
_symmetry_space_group_name_Hall '-P 6c'
_symmetry_space_group_name_H-M 'P 63/m'
_cell_angle_alpha 90
_cell_angle_beta 90
_cell_angle_gamma 120
_cell_formula_units_Z 2
_cell_length_a 9.7249
_cell_length_b 9.7249
_cell_length_c 7.19
_cell_volume 588.884
_citation_journal_id_ASTM MRBUAC
_cod_data_source_file ElKoumiri_MRBUAC_2000_321.cif
_cod_data_source_block Na1O12P3Pb4
_cod_original_cell_volume 588.8841
_cod_original_formula_sum 'Na1 O12 P3 Pb4'
_cod_database_code 1525969

loop_
_symmetry_equiv_pos_as_xyz
x,y,z
x-y,x,z+1/2
-y,x-y,z
-x,-y,z+1/2
-x+y,-x,z
y,-x+y,z+1/2
-x,-y,-z
-x+y,-x,-z-1/2
y,-x+y,-z
x,y,-z-1/2
x-y,x,-z
-y,x-y,-z-1/2

loop_
_atom_site_label
_atom_site_type_symbol
_atom_site_fract_x
_atom_site_fract_y
_atom_site_fract_z
_atom_site_occupancy
_atom_site_U_iso_or_equiv
O2 O-2 0.2681 0.348 0.58 1 0.0
P1 P+5 0.3792 0.3992 0.75 1 0.0
O1 O-2 0.4843 0.3218 0.75 1 0.0
O3 O-2 0.4812 0.5837 0.75 1 0.0
Pb1 Pb+2 0.25642 0.25802 0.25 1 0.0
Pb2 Pb+2 0.6667 0.3333 0.5106 0.5 0.0
Na1 Na+1 0.6667 0.3333 0.5106 0.5 0.0
